data_4511656
loop_
_publ_author_name
'Abourahma, Heba'
'Bodwell, Graham J.'
'Lu, Jianjiang'
'Moulton, Brian'
'Pottie, Ian R.'
'Walsh, Rosa Bailey'
'Zaworotko, Michael J.'

_publ_section_title
;
 Coordination Polymers from Calixarene-Like [Cu2(Dicarboxylate)2]4Building
 Blocks:&#x2009; Structural Diversity via Atropisomerism
;
_journal_issue 4
_journal_name_full 'Crystal Growth &amp; Design'
_journal_page_first 513
_journal_paper_doi 10.1021/cg0340345
_journal_volume 3
_journal_year 2003
_chemical_formula_sum 'C30 H28 Cu2 N2 O12'
_chemical_formula_weight 735.62
_chemical_name_systematic
; 
 ? 
;
_space_group_IT_number 130
_symmetry_cell_setting tetragonal
_symmetry_space_group_name_Hall '-P 4a 2ac'
_symmetry_space_group_name_H-M 'P 4/n c c :2'
_atom_sites_solution_hydrogens geom
_atom_sites_solution_primary direct
_atom_sites_solution_secondary difmap
_audit_creation_method SHELXL-97
_cell_angle_alpha 90.00
_cell_angle_beta 90.00
_cell_angle_gamma 90.00
_cell_formula_units_Z 8
_cell_length_a 18.8743(16)
_cell_length_b 18.8743(16)
_cell_length_c 17.356(3)
_cell_measurement_reflns_used 3144
_cell_measurement_temperature 200(2)
_cell_measurement_theta_max 23.61
_cell_measurement_theta_min 2.68
_cell_volume 6182.9(13)
_computing_cell_refinement 'Bruker SMART'
_computing_data_collection 'Bruker SMART'
_computing_data_reduction 'Bruker SAINT'
_computing_molecular_graphics 'Bruker SHELXTL'
_computing_publication_material 'Bruker SHELXTL'
_computing_structure_refinement 'SHELXL-97 (Sheldrick, 1997)'
_computing_structure_solution 'SHELXS-97 (Sheldrick, 1990)'
_diffrn_ambient_temperature 200(2)
_diffrn_measured_fraction_theta_full 1.000
_diffrn_measured_fraction_theta_max 1.000
_diffrn_measurement_device_type 'CCD area detector'
_diffrn_measurement_method 'phi and omega scans'
_diffrn_radiation_monochromator graphite
_diffrn_radiation_source 'fine-focus sealed tube'
_diffrn_radiation_type MoK\a
_diffrn_radiation_wavelength 0.71073
_diffrn_reflns_av_R_equivalents 0.1942
_diffrn_reflns_av_sigmaI/netI 0.0897
_diffrn_reflns_limit_h_max 22
_diffrn_reflns_limit_h_min -22
_diffrn_reflns_limit_k_max 22
_diffrn_reflns_limit_k_min -16
_diffrn_reflns_limit_l_max 20
_diffrn_reflns_limit_l_min -20
_diffrn_reflns_number 28119
_diffrn_reflns_theta_full 24.74
_diffrn_reflns_theta_max 24.74
_diffrn_reflns_theta_min 1.53
_exptl_absorpt_coefficient_mu 1.443
_exptl_absorpt_correction_T_max 1.000
_exptl_absorpt_correction_T_min 0.751
_exptl_absorpt_correction_type none
_exptl_crystal_colour blue-green
_exptl_crystal_density_diffrn 1.581
_exptl_crystal_density_meas 0
_exptl_crystal_density_method 'not measured'
_exptl_crystal_description cube
_exptl_crystal_F_000 3008
_exptl_crystal_size_max 0.05
_exptl_crystal_size_mid 0.05
_exptl_crystal_size_min 0.05
_refine_diff_density_max 0.985
_refine_diff_density_min -0.603
_refine_diff_density_rms 0.118
_refine_ls_extinction_coef 0.00011(5)
_refine_ls_extinction_expression Fc^*^=kFc[1+0.001xFc^2^\l^3^/sin(2\q)]^-1/4^
_refine_ls_extinction_method SHELXL
_refine_ls_goodness_of_fit_ref 1.068
_refine_ls_hydrogen_treatment mixed
_refine_ls_matrix_type full
_refine_ls_number_parameters 205
_refine_ls_number_reflns 2657
_refine_ls_number_restraints 0
_refine_ls_restrained_S_all 1.068
_refine_ls_R_factor_all 0.1562
_refine_ls_R_factor_gt 0.0525
_refine_ls_shift/su_max 0.001
_refine_ls_shift/su_mean 0.000
_refine_ls_structure_factor_coef Fsqd
_refine_ls_weighting_details 'calc w=1/[\s^2^(Fo^2^)+(0.0397P)^2^+43.4094P] where P=(Fo^2^+2Fc^2^)/3'
_refine_ls_weighting_scheme calc
_refine_ls_wR_factor_gt 0.1150
_refine_ls_wR_factor_ref 0.1659
_reflns_number_gt 1332
_reflns_number_total 2657
_reflns_threshold_expression >2sigma(I)
_cod_data_source_file ha284a.cif
_cod_data_source_block ha284a
_cod_depositor_comments
;
The following automatic conversions were performed:

'_symmetry_cell_setting' value 'Tetragonal' changed to 'tetragonal'
according to
/usr/data/users/saulius/automatic-downloads/retrospective/ACS/lib/dictionaries/cif_core.dic
dictionary named 'cif_core.dic' version 2.4.2 from 2011-04-26.

Automatic conversion script
Id: cif_fix_values 2281 2013-09-26 08:29:07Z andrius 
;
_cod_original_cell_volume 6182.7(13)
_cod_original_sg_symbol_H-M P4/ncc
_cod_database_code 4511656

loop_
_symmetry_equiv_pos_as_xyz
'x, y, z'
'-x+1/2, -y+1/2, z'
'-y+1/2, x, z'
'y, -x+1/2, z'
'-x, y+1/2, -z+1/2'
'x+1/2, -y, -z+1/2'
'y+1/2, x+1/2, -z+1/2'
'-y, -x, -z+1/2'
'-x, -y, -z'
'x-1/2, y-1/2, -z'
'y-1/2, -x, -z'
'-y, x-1/2, -z'
'x, -y-1/2, z-1/2'
'-x-1/2, y, z-1/2'
'-y-1/2, -x-1/2, z-1/2'
'y, x, z-1/2'

loop_
_atom_site_label
_atom_site_type_symbol
_atom_site_fract_x
_atom_site_fract_y
_atom_site_fract_z
_atom_site_U_iso_or_equiv
_atom_site_adp_type
_atom_site_occupancy
_atom_site_symmetry_multiplicity
_atom_site_calc_flag
_atom_site_refinement_flags
Cu1 Cu 0.55081(5) 0.98450(5) 0.69255(6) 0.0305(3) Uani 1 1 d .
O1 O 0.4564(3) 0.9674(3) 0.6527(3) 0.0381(14) Uani 1 1 d .
O2 O 0.5368(3) 0.8994(3) 0.7610(3) 0.0354(14) Uani 1 1 d .
O3 O 0.5481(3) 1.0810(3) 0.6469(3) 0.0360(14) Uani 1 1 d .
O4 O 0.6371(3) 1.0066(3) 0.7481(3) 0.0370(14) Uani 1 1 d .
N1 N 0.6054(4) 0.9333(4) 0.5995(4) 0.0402(18) Uani 1 1 d .
C1 C 0.4014(4) 0.9951(4) 0.6825(5) 0.033(2) Uani 1 1 d .
C6 C 0.2087(4) 0.9357(4) 0.5693(5) 0.038(2) Uani 1 1 d .
H6 H 0.1665 0.9209 0.5442 0.045 Uiso 1 1 calc R
C5 C 0.2057(4) 0.9629(4) 0.6426(5) 0.029(2) Uani 1 1 d .
C3 C 0.3350(4) 0.9492(4) 0.5688(5) 0.036(2) Uani 1 1 d .
H3 H 0.3792 0.9439 0.5434 0.043 Uiso 1 1 calc R
C4 C 0.2683(4) 0.9846(4) 0.6791(5) 0.034(2) Uani 1 1 d .
H4 H 0.2663 1.0050 0.7292 0.041 Uiso 1 1 calc R
C2 C 0.3330(4) 0.9764(4) 0.6423(5) 0.032(2) Uani 1 1 d .
O5 O 0.2835(3) 0.9037(3) 0.4586(3) 0.0486(17) Uani 1 1 d .
C15 C 0.6364(4) 1.0306(4) 0.8165(5) 0.035(2) Uani 1 1 d .
C8 C 0.2230(5) 0.8828(6) 0.4160(5) 0.057(3) Uani 1 1 d .
H8A H 0.1908 0.9236 0.4081 0.069 Uiso 1 1 calc R
H8B H 0.1968 0.8451 0.4435 0.069 Uiso 1 1 calc R
C12 C 0.7152(6) 0.8913(6) 0.5468(6) 0.068(3) Uani 1 1 d .
H12 H 0.7645 0.8833 0.5542 0.082 Uiso 1 1 calc R
C13 C 0.6826(6) 0.8742(6) 0.4763(6) 0.063(3) Uani 1 1 d .
H13 H 0.7092 0.8552 0.4347 0.076 Uiso 1 1 calc R
C7 C 0.2736(4) 0.9296(4) 0.5316(5) 0.037(2) Uani 1 1 d .
C14 C 0.6103(6) 0.8859(5) 0.4693(5) 0.057(3) Uani 1 1 d .
H14 H 0.5859 0.8741 0.4231 0.068 Uiso 1 1 calc R
C10 C 0.6742(5) 0.9199(6) 0.6053(6) 0.058(3) Uani 1 1 d .
H10 H 0.6969 0.9307 0.6527 0.070 Uiso 1 1 calc R
C11 C 0.5744(5) 0.9154(5) 0.5313(5) 0.051(3) Uani 1 1 d .
H11 H 0.5250 0.9236 0.5259 0.061 Uiso 1 1 calc R
C9 C 0.2500(6) 0.8558(6) 0.3396(5) 0.068(3) Uani 1 1 d .
H9A H 0.2785 0.8926 0.3146 0.102 Uiso 1 1 calc R
H9B H 0.2098 0.8436 0.3064 0.102 Uiso 1 1 calc R
H9C H 0.2792 0.8136 0.3480 0.102 Uiso 1 1 calc R
O100 O 0.6630(5) 0.8050(5) 0.7736(5) 0.106(3) Uiso 1 1 d .

loop_
_atom_site_aniso_label
_atom_site_aniso_U_11
_atom_site_aniso_U_22
_atom_site_aniso_U_33
_atom_site_aniso_U_23
_atom_site_aniso_U_13
_atom_site_aniso_U_12
Cu1 0.0222(5) 0.0241(5) 0.0451(6) -0.0011(5) 0.0012(5) 0.0008(4)
O1 0.020(3) 0.041(4) 0.054(4) -0.004(3) 0.002(3) 0.004(3)
O2 0.035(3) 0.027(3) 0.044(4) 0.001(3) 0.009(3) 0.002(3)
O3 0.040(3) 0.021(3) 0.047(4) 0.002(3) 0.005(3) 0.001(3)
O4 0.025(3) 0.039(4) 0.047(4) -0.003(3) 0.000(3) 0.000(3)
N1 0.032(4) 0.041(5) 0.048(4) 0.000(4) 0.001(4) 0.005(3)
C1 0.026(4) 0.032(5) 0.041(5) 0.007(4) 0.005(4) -0.005(4)
C6 0.027(5) 0.039(5) 0.047(6) 0.003(5) -0.006(4) -0.001(4)
C5 0.021(4) 0.030(5) 0.037(5) 0.002(4) 0.003(4) 0.003(4)
C3 0.017(4) 0.041(5) 0.049(6) -0.002(5) 0.002(4) 0.002(4)
C4 0.033(5) 0.027(4) 0.043(5) -0.003(4) -0.004(4) 0.002(4)
C2 0.022(4) 0.025(4) 0.049(6) 0.003(4) 0.000(4) 0.006(4)
O5 0.031(4) 0.065(5) 0.049(4) -0.018(4) -0.002(3) -0.006(3)
C15 0.023(4) 0.031(5) 0.051(6) 0.005(5) 0.001(5) -0.006(4)
C8 0.035(6) 0.078(8) 0.059(7) -0.011(6) -0.010(5) -0.004(5)
C12 0.049(7) 0.083(9) 0.073(8) -0.014(7) 0.017(6) 0.012(6)
C13 0.065(8) 0.064(7) 0.061(7) -0.012(6) 0.010(6) 0.002(6)
C7 0.031(5) 0.035(5) 0.046(5) -0.004(5) 0.000(4) 0.005(4)
C14 0.063(7) 0.062(7) 0.046(6) -0.009(5) 0.006(6) -0.003(6)
C10 0.039(6) 0.075(8) 0.060(7) -0.015(6) -0.001(5) -0.002(6)
C11 0.047(6) 0.047(6) 0.058(6) 0.007(5) 0.000(5) 0.001(5)
C9 0.064(8) 0.090(9) 0.050(6) -0.012(6) -0.004(6) -0.017(7)

loop_
_atom_type_symbol
_atom_type_description
_atom_type_scat_dispersion_real
_atom_type_scat_dispersion_imag
_atom_type_scat_source
C C 0.0033 0.0016 'International Tables Vol C Tables 4.2.6.8 and 6.1.1.4'
H H 0.0000 0.0000 'International Tables Vol C Tables 4.2.6.8 and 6.1.1.4'
N N 0.0061 0.0033 'International Tables Vol C Tables 4.2.6.8 and 6.1.1.4'
O O 0.0106 0.0060 'International Tables Vol C Tables 4.2.6.8 and 6.1.1.4'
Cu Cu 0.3201 1.2651 'International Tables Vol C Tables 4.2.6.8 and 6.1.1.4'

loop_
_geom_angle_atom_site_label_1
_geom_angle_atom_site_label_2
_geom_angle_atom_site_label_3
_geom_angle
_geom_angle_site_symmetry_1
_geom_angle_site_symmetry_3
O4 Cu1 O1 170.4(2) . .
O4 Cu1 O3 91.3(2) . .
O1 Cu1 O3 89.2(2) . .
O4 Cu1 O2 89.3(2) . .
O1 Cu1 O2 87.5(2) . .
O3 Cu1 O2 164.2(2) . .
O4 Cu1 N1 93.9(3) . .
O1 Cu1 N1 95.6(3) . .
O3 Cu1 N1 97.2(2) . .
O2 Cu1 N1 98.5(2) . .
O4 Cu1 Cu1 85.51(17) . 7_456
O1 Cu1 Cu1 85.05(17) . 7_456
O3 Cu1 Cu1 81.72(16) . 7_456
O2 Cu1 Cu1 82.64(15) . 7_456
N1 Cu1 Cu1 178.7(2) . 7_456
C1 O1 Cu1 122.4(5) . .
C1 O2 Cu1 121.1(5) 7_456 .
C15 O3 Cu1 124.3(5) 7_456 .
C15 O4 Cu1 122.1(5) . .
C10 N1 C11 116.0(8) . .
C10 N1 Cu1 119.9(6) . .
C11 N1 Cu1 124.0(6) . .
O2 C1 O1 126.9(8) 7_456 .
O2 C1 C2 118.7(7) 7_456 .
O1 C1 C2 114.3(8) . .
C5 C6 C7 120.1(8) . .
C6 C5 C4 119.6(7) . .
C6 C5 C15 120.5(8) . 6_476
C4 C5 C15 119.9(8) . 6_476
C2 C3 C7 120.8(8) . .
C2 C4 C5 120.0(8) . .
C3 C2 C4 119.6(8) . .
C3 C2 C1 119.6(7) . .
C4 C2 C1 120.8(8) . .
C7 O5 C8 118.2(7) . .
O3 C15 O4 124.8(7) 7_456 .
O3 C15 C5 117.6(8) 7_456 6_576
O4 C15 C5 117.6(7) . 6_576
O5 C8 C9 106.3(8) . .
C10 C12 C13 118.7(10) . .
C14 C13 C12 118.1(10) . .
O5 C7 C3 114.5(8) . .
O5 C7 C6 125.6(8) . .
C3 C7 C6 119.9(8) . .
C13 C14 C11 118.4(10) . .
N1 C10 C12 124.5(10) . .
N1 C11 C14 124.4(9) . .

loop_
_geom_bond_atom_site_label_1
_geom_bond_atom_site_label_2
_geom_bond_distance
_geom_bond_site_symmetry_2
Cu1 O4 1.938(5) .
Cu1 O1 1.939(5) .
Cu1 O3 1.987(5) .
Cu1 O2 2.016(5) .
Cu1 N1 2.146(7) .
Cu1 Cu1 2.6662(19) 7_456
O1 C1 1.273(9) .
O2 C1 1.257(9) 7_456
O3 C15 1.267(9) 7_456
O4 C15 1.271(10) .
N1 C10 1.326(11) .
N1 C11 1.362(11) .
C1 O2 1.257(9) 7_456
C1 C2 1.511(11) .
C6 C5 1.373(11) .
C6 C7 1.392(11) .
C5 C4 1.401(10) .
C5 C15 1.495(10) 6_476
C3 C2 1.374(11) .
C3 C7 1.376(11) .
C4 C2 1.388(10) .
O5 C7 1.371(9) .
O5 C8 1.418(10) .
C15 O3 1.267(9) 7_456
C15 C5 1.495(10) 6_576
C8 C9 1.510(12) .
C12 C10 1.387(12) .
C12 C13 1.408(13) .
C13 C14 1.388(13) .
C14 C11 1.388(12) .

loop_
_geom_torsion_atom_site_label_1
_geom_torsion_atom_site_label_2
_geom_torsion_atom_site_label_3
_geom_torsion_atom_site_label_4
_geom_torsion
_geom_torsion_site_symmetry_1
_geom_torsion_site_symmetry_4
O4 Cu1 O1 C1 19.0(18) . .
O3 Cu1 O1 C1 -74.3(6) . .
O2 Cu1 O1 C1 90.3(6) . .
N1 Cu1 O1 C1 -171.4(6) . .
Cu1 Cu1 O1 C1 7.5(6) 7_456 .
O4 Cu1 O2 C1 99.2(6) . 7_456
O1 Cu1 O2 C1 -71.6(6) . 7_456
O3 Cu1 O2 C1 6.7(12) . 7_456
N1 Cu1 O2 C1 -167.0(6) . 7_456
Cu1 Cu1 O2 C1 13.7(6) 7_456 7_456
O4 Cu1 O3 C15 -74.5(6) . 7_456
O1 Cu1 O3 C15 95.9(6) . 7_456
O2 Cu1 O3 C15 17.8(12) . 7_456
N1 Cu1 O3 C15 -168.6(6) . 7_456
Cu1 Cu1 O3 C15 10.8(6) 7_456 7_456
O1 Cu1 O4 C15 -0.9(18) . .
O3 Cu1 O4 C15 92.2(6) . .
O2 Cu1 O4 C15 -72.0(6) . .
N1 Cu1 O4 C15 -170.5(6) . .
Cu1 Cu1 O4 C15 10.7(6) 7_456 .
O4 Cu1 N1 C10 9.4(7) . .
O1 Cu1 N1 C10 -168.9(7) . .
O3 Cu1 N1 C10 101.2(7) . .
O2 Cu1 N1 C10 -80.5(7) . .
Cu1 Cu1 N1 C10 70(9) 7_456 .
O4 Cu1 N1 C11 -167.7(7) . .
O1 Cu1 N1 C11 14.0(7) . .
O3 Cu1 N1 C11 -75.9(7) . .
O2 Cu1 N1 C11 102.4(7) . .
Cu1 Cu1 N1 C11 -107(9) 7_456 .
Cu1 O1 C1 O2 1.1(11) . 7_456
Cu1 O1 C1 C2 178.9(5) . .
C7 C6 C5 C4 0.1(12) . .
C7 C6 C5 C15 -179.8(7) . 6_476
C6 C5 C4 C2 -2.1(12) . .
C15 C5 C4 C2 177.8(7) 6_476 .
C7 C3 C2 C4 -0.5(13) . .
C7 C3 C2 C1 178.0(7) . .
C5 C4 C2 C3 2.4(12) . .
C5 C4 C2 C1 -176.1(7) . .
O2 C1 C2 C3 160.7(8) 7_456 .
O1 C1 C2 C3 -17.3(11) . .
O2 C1 C2 C4 -20.8(11) 7_456 .
O1 C1 C2 C4 161.2(7) . .
Cu1 O4 C15 O3 -6.1(11) . 7_456
Cu1 O4 C15 C5 172.4(5) . 6_576
C7 O5 C8 C9 -179.0(8) . .
C10 C12 C13 C14 -1.0(16) . .
C8 O5 C7 C3 -179.5(8) . .
C8 O5 C7 C6 1.9(13) . .
C2 C3 C7 O5 179.7(8) . .
C2 C3 C7 C6 -1.5(13) . .
C5 C6 C7 O5 -179.7(8) . .
C5 C6 C7 C3 1.7(13) . .
C12 C13 C14 C11 1.5(15) . .
C11 N1 C10 C12 1.6(15) . .
Cu1 N1 C10 C12 -175.7(8) . .
C13 C12 C10 N1 -0.6(17) . .
C10 N1 C11 C14 -1.1(14) . .
Cu1 N1 C11 C14 176.2(7) . .
C13 C14 C11 N1 -0.5(15) . .
